data_7035772
loop_
_publ_author_name
'Burrows, Andrew D.'
'Jurcic, Monika'
'Mahon, Mary F.'
'Pierrat, Sandrine'
'Roffe, Gavin W.'
'Windle, Henry J.'
'Spencer, John'

_publ_section_title
;
 Bismuth coordination networks containing deferiprone: synthesis,
 characterisation, stability and antibacterial activity.
;
_journal_issue 31
_journal_name_full 'Dalton transactions (Cambridge, England : 2003)'
_journal_page_first 13814
_journal_page_last 13817
_journal_paper_doi 10.1039/c5dt02458g
_journal_volume 44
_journal_year 2015
_chemical_formula_sum 'C16.5 H15.5 Bi N1.5 O6.5'
_chemical_formula_weight 547.78
_chemical_name_systematic
; 
 ? 
;
_space_group_IT_number 60
_symmetry_cell_setting orthorhombic
_symmetry_space_group_name_Hall '-P 2ac 2b'
_symmetry_space_group_name_H-M 'P b n a'
_atom_sites_solution_hydrogens geom
_atom_sites_solution_primary direct
_atom_sites_solution_secondary difmap
_audit_creation_method SHELXL-97
_audit_update_record
;
2015-03-02 deposited with the CCDC.
2015-06-02 downloaded from the CCDC.
;
_cell_angle_alpha 90.00
_cell_angle_beta 90.00
_cell_angle_gamma 90.00
_cell_formula_units_Z 8
_cell_length_a 7.1350(2)
_cell_length_b 19.2390(5)
_cell_length_c 23.2510(7)
_cell_measurement_reflns_used 94479
_cell_measurement_temperature 150(2)
_cell_measurement_theta_max 27.485
_cell_measurement_theta_min 2.910
_cell_volume 3191.67(16)
_computing_cell_refinement 'HKL Scalepack (Otwinowski & Minor 1997)'
_computing_data_collection 'Collect (Bruker AXS BV, 1997-2004)'
_computing_data_reduction 'Denzo & Scalepack (Otwinowski & Minor, 1997)'
_computing_molecular_graphics 'ORTEX (P.McArdle, 1995)'
_computing_publication_material 'SHELXL-97/2 (Sheldrick,1997)'
_computing_structure_refinement 'SHELXL-97 (Sheldrick, 1997)'
_computing_structure_solution 'SHELXS-97 (Sheldrick, 1990)'
_diffrn_ambient_temperature 150(2)
_diffrn_measured_fraction_theta_full 0.997
_diffrn_measured_fraction_theta_max 0.997
_diffrn_measurement_device_type '95mm CCD camera on \k-goniostat'
_diffrn_measurement_method CCD
_diffrn_radiation_monochromator graphite
_diffrn_radiation_source 'fine-focus sealed tube'
_diffrn_radiation_type MoK\a
_diffrn_radiation_wavelength 0.71073
_diffrn_reflns_av_R_equivalents 0.1311
_diffrn_reflns_av_sigmaI/netI 0.0489
_diffrn_reflns_limit_h_max 8
_diffrn_reflns_limit_h_min -8
_diffrn_reflns_limit_k_max 22
_diffrn_reflns_limit_k_min -22
_diffrn_reflns_limit_l_max 27
_diffrn_reflns_limit_l_min -27
_diffrn_reflns_number 45367
_diffrn_reflns_theta_full 25.02
_diffrn_reflns_theta_max 25.02
_diffrn_reflns_theta_min 3.51
_exptl_absorpt_coefficient_mu 11.089
_exptl_absorpt_correction_T_max 0.346
_exptl_absorpt_correction_T_min 0.294
_exptl_absorpt_correction_type multi-scan
_exptl_absorpt_process_details
;
multi-scan from symmetry-related measurements 
 Sortav (Blessing 1995)
;
_exptl_crystal_colour colorless
_exptl_crystal_density_diffrn 2.280
_exptl_crystal_density_method 'not measured'
_exptl_crystal_description block
_exptl_crystal_F_000 2080
_exptl_crystal_size_max 0.18
_exptl_crystal_size_mid 0.12
_exptl_crystal_size_min 0.12
_refine_diff_density_max 2.876
_refine_diff_density_min -1.243
_refine_diff_density_rms 0.223
_refine_ls_extinction_method none
_refine_ls_goodness_of_fit_ref 1.062
_refine_ls_hydrogen_treatment constr
_refine_ls_matrix_type full
_refine_ls_number_parameters 284
_refine_ls_number_reflns 2818
_refine_ls_number_restraints 96
_refine_ls_restrained_S_all 1.045
_refine_ls_R_factor_all 0.0785
_refine_ls_R_factor_gt 0.0459
_refine_ls_shift/su_max 0.001
_refine_ls_shift/su_mean 0.000
_refine_ls_structure_factor_coef Fsqd
_refine_ls_weighting_details 'calc w=1/[\s^2^(Fo^2^)+(0.0407P)^2^+49.1677P] where P=(Fo^2^+2Fc^2^)/3'
_refine_ls_weighting_scheme calc
_refine_ls_wR_factor_gt 0.0956
_refine_ls_wR_factor_ref 0.1041
_reflns_number_gt 1989
_reflns_number_total 2818
_reflns_threshold_expression >2sigma(I)
_cod_data_source_file c5dt02458g2.cif
_cod_data_source_block k13mfm4
_cod_depositor_comments
;
The following automatic conversions were performed:

'_symmetry_cell_setting' value 'Orthorhombic' changed to
'orthorhombic' according to
/usr/data/users/saulius/crontab/automatic-downloads/rss-feeds/RSC/lib/dictionaries/cif_core.dic
dictionary named 'cif_core.dic' version 2.4.2 from 2011-04-26.

Automatic conversion script
Id: cif_fix_values 3271 2015-04-21 07:52:19Z andrius 

 Adding full bibliography for 7035772--7035775.cif.
;
_cod_original_sg_symbol_H-M Pbna
_cod_original_formula_sum 'C16.50 H15.50 Bi N1.50 O6.50'
_cod_database_code 7035772

loop_
_symmetry_equiv_pos_as_xyz
'x, y, z'
'-x+1/2, -y, z+1/2'
'x, -y+1/2, -z'
'-x+1/2, y+1/2, -z+1/2'
'-x, -y, -z'
'x-1/2, y, -z-1/2'
'-x, y-1/2, z'
'x-1/2, -y-1/2, z-1/2'

loop_
_atom_site_label
_atom_site_type_symbol
_atom_site_fract_x
_atom_site_fract_y
_atom_site_fract_z
_atom_site_U_iso_or_equiv
_atom_site_adp_type
_atom_site_occupancy
_atom_site_symmetry_multiplicity
_atom_site_calc_flag
_atom_site_refinement_flags
_atom_site_disorder_assembly
_atom_site_disorder_group
Bi1 Bi 0.58335(5) 0.10293(2) 0.713637(16) 0.01992(15) Uani 1 1 d . . .
O1 O 0.5886(10) 0.2342(4) 0.6837(3) 0.0274(17) Uani 1 1 d . . .
O2 O 0.8468(11) 0.1743(4) 0.7031(3) 0.0266(19) Uani 1 1 d . . .
O3 O 1.1475(10) 0.5329(4) 0.7045(3) 0.0245(18) Uani 1 1 d . . .
O4 O 1.4066(10) 0.4723(4) 0.6893(3) 0.0261(17) Uani 1 1 d . . .
O5 O 0.6068(10) 0.1008(4) 0.6205(3) 0.0259(17) Uani 1 1 d . . .
O6 O 0.2791(10) 0.1034(4) 0.6770(3) 0.0259(17) Uani 1 1 d . . .
N1 N 0.293(3) 0.0617(11) 0.5054(8) 0.033(5) Uani 0.50 1 d PU A 1
N1A N 0.277(3) 0.1480(11) 0.5059(9) 0.033(5) Uani 0.50 1 d PU A 2
C1 C 0.7658(16) 0.2321(5) 0.6882(5) 0.023(2) Uani 1 1 d . . .
C2 C 0.8850(15) 0.2952(6) 0.6820(5) 0.024(3) Uani 1 1 d . . .
C3 C 0.8067(16) 0.3599(6) 0.6764(5) 0.024(3) Uani 1 1 d . . .
H3 H 0.6752 0.3640 0.6710 0.029 Uiso 1 1 calc R A .
C4 C 0.9159(16) 0.4196(6) 0.6785(5) 0.025(2) Uani 1 1 d . . .
H4 H 0.8605 0.4644 0.6755 0.031 Uiso 1 1 calc R . .
C5 C 1.1112(15) 0.4120(5) 0.6851(4) 0.019(2) Uani 1 1 d . . .
C6 C 1.1918(17) 0.3457(6) 0.6863(5) 0.025(3) Uani 1 1 d . . .
H6 H 1.3242 0.3409 0.6880 0.030 Uiso 1 1 calc R . .
C7 C 1.0807(16) 0.2877(5) 0.6850(4) 0.024(2) Uani 1 1 d . . .
H7 H 1.1355 0.2428 0.6861 0.029 Uiso 1 1 calc R A .
C8 C 1.2310(16) 0.4745(6) 0.6931(4) 0.023(3) Uani 1 1 d . . .
C9 C 0.453(4) 0.0876(13) 0.5935(11) 0.018(6) Uani 0.50 1 d PU A 1
C10 C 0.277(7) 0.0934(18) 0.623(2) 0.030(11) Uani 0.50 1 d PU A 1
C11 C 0.116(3) 0.0876(12) 0.5907(9) 0.019(5) Uani 0.50 1 d PU A 1
H11 H -0.0035 0.0941 0.6082 0.023 Uiso 0.50 1 calc PR A 1
C12 C 0.128(3) 0.0720(12) 0.5327(10) 0.023(5) Uani 0.50 1 d PU A 1
H12 H 0.0159 0.0685 0.5110 0.028 Uiso 0.50 1 calc PR A 1
C13 C 0.459(3) 0.0723(13) 0.5355(10) 0.025(5) Uani 0.50 1 d PU A 1
C14 C 0.291(4) 0.0475(14) 0.4434(10) 0.040(7) Uani 0.50 1 d PU A 1
H14A H 0.3619 0.0050 0.4354 0.060 Uiso 0.50 1 calc PR A 1
H14B H 0.3480 0.0866 0.4227 0.060 Uiso 0.50 1 calc PR A 1
H14C H 0.1611 0.0416 0.4305 0.060 Uiso 0.50 1 calc PR A 1
C15 C 0.641(3) 0.0579(14) 0.5040(10) 0.034(6) Uani 0.50 1 d PU A 1
H15A H 0.6195 0.0228 0.4742 0.051 Uiso 0.50 1 calc PR A 1
H15B H 0.7347 0.0408 0.5313 0.051 Uiso 0.50 1 calc PR A 1
H15C H 0.6863 0.1009 0.4861 0.051 Uiso 0.50 1 calc PR A 1
C9A C 0.445(4) 0.1205(14) 0.5898(12) 0.024(7) Uani 0.50 1 d PU A 2
C10A C 0.271(6) 0.1171(18) 0.6213(18) 0.022(8) Uani 0.50 1 d PU A 2
C11A C 0.108(3) 0.1348(13) 0.5910(10) 0.028(5) Uani 0.50 1 d PU A 2
H11A H -0.0094 0.1374 0.6104 0.033 Uiso 0.50 1 calc PR A 2
C12A C 0.118(4) 0.1479(14) 0.5344(11) 0.037(6) Uani 0.50 1 d PU A 2
H12A H 0.0060 0.1577 0.5140 0.044 Uiso 0.50 1 calc PR A 2
C13A C 0.444(3) 0.1358(12) 0.5332(10) 0.027(5) Uani 0.50 1 d PU A 2
C14A C 0.286(4) 0.1639(16) 0.4428(11) 0.050(8) Uani 0.50 1 d PU A 2
H14D H 0.3465 0.1253 0.4225 0.075 Uiso 0.50 1 calc PR A 2
H14E H 0.3576 0.2066 0.4367 0.075 Uiso 0.50 1 calc PR A 2
H14F H 0.1582 0.1701 0.4280 0.075 Uiso 0.50 1 calc PR A 2
C15A C 0.622(3) 0.1388(14) 0.4969(11) 0.036(6) Uani 0.50 1 d PU A 2
H15D H 0.6493 0.1873 0.4871 0.054 Uiso 0.50 1 calc PR A 2
H15E H 0.6031 0.1120 0.4616 0.054 Uiso 0.50 1 calc PR A 2
H15F H 0.7264 0.1192 0.5188 0.054 Uiso 0.50 1 calc PR A 2

loop_
_atom_site_aniso_label
_atom_site_aniso_U_11
_atom_site_aniso_U_22
_atom_site_aniso_U_33
_atom_site_aniso_U_23
_atom_site_aniso_U_13
_atom_site_aniso_U_12
Bi1 0.0157(2) 0.0192(2) 0.0249(2) 0.0005(2) -0.00006(19) 0.00025(19)
O1 0.016(4) 0.025(4) 0.041(5) 0.001(4) -0.003(4) 0.000(4)
O2 0.028(4) 0.021(5) 0.031(5) 0.001(3) 0.001(3) 0.000(3)
O3 0.024(4) 0.015(4) 0.034(5) -0.004(3) 0.006(3) 0.000(3)
O4 0.015(4) 0.023(4) 0.041(4) 0.003(3) -0.001(4) -0.003(4)
O5 0.025(4) 0.031(4) 0.022(4) -0.007(4) -0.002(3) 0.003(4)
O6 0.018(4) 0.032(4) 0.027(4) -0.006(4) 0.003(3) -0.007(4)
N1 0.039(10) 0.041(10) 0.018(8) -0.010(8) 0.001(8) -0.016(9)
N1A 0.028(10) 0.034(10) 0.037(10) 0.002(8) 0.000(8) -0.005(9)
C1 0.028(6) 0.011(6) 0.029(6) 0.000(5) -0.002(5) 0.000(5)
C2 0.027(6) 0.021(7) 0.025(6) 0.003(5) -0.007(5) -0.005(5)
C3 0.023(6) 0.026(7) 0.024(6) -0.001(5) -0.007(5) 0.003(5)
C4 0.020(6) 0.019(6) 0.037(7) 0.001(5) -0.004(6) 0.003(5)
C5 0.025(6) 0.020(7) 0.013(5) 0.002(4) 0.002(5) -0.008(5)
C6 0.027(7) 0.017(6) 0.031(6) 0.000(5) -0.004(5) -0.001(5)
C7 0.025(6) 0.016(6) 0.031(6) -0.005(4) 0.003(6) 0.008(6)
C8 0.027(6) 0.033(7) 0.010(5) 0.005(5) -0.004(5) -0.009(6)
C9 0.023(12) 0.012(11) 0.018(10) 0.000(9) -0.001(8) -0.004(10)
C10 0.034(15) 0.028(16) 0.029(14) -0.002(12) 0.008(10) 0.002(13)
C11 0.018(10) 0.022(11) 0.017(9) -0.005(8) -0.005(8) -0.004(8)
C12 0.018(10) 0.025(10) 0.027(10) 0.011(8) -0.001(8) 0.001(8)
C13 0.015(10) 0.033(11) 0.027(10) 0.003(9) -0.002(8) -0.009(8)
C14 0.042(12) 0.045(12) 0.034(11) -0.001(10) 0.000(10) 0.003(10)
C15 0.038(12) 0.044(12) 0.020(10) -0.009(9) -0.007(9) -0.012(10)
C9A 0.025(12) 0.017(11) 0.030(11) 0.002(10) -0.013(9) 0.004(11)
C10A 0.020(12) 0.024(14) 0.022(12) -0.006(12) -0.002(9) -0.001(12)
C11A 0.025(11) 0.027(11) 0.031(10) -0.002(9) 0.001(9) 0.008(10)
C12A 0.030(11) 0.043(12) 0.037(11) -0.001(10) -0.003(9) -0.002(10)
C13A 0.023(10) 0.022(10) 0.037(11) 0.002(9) 0.000(9) 0.006(9)
C14A 0.045(12) 0.062(13) 0.044(12) 0.008(11) -0.004(10) 0.004(11)
C15A 0.030(11) 0.035(11) 0.045(12) 0.003(10) -0.002(10) 0.000(10)

loop_
_atom_type_symbol
_atom_type_description
_atom_type_scat_dispersion_real
_atom_type_scat_dispersion_imag
_atom_type_scat_source
C C 0.0033 0.0016 'International Tables Vol C Tables 4.2.6.8 and 6.1.1.4'
H H 0.0000 0.0000 'International Tables Vol C Tables 4.2.6.8 and 6.1.1.4'
N N 0.0061 0.0033 'International Tables Vol C Tables 4.2.6.8 and 6.1.1.4'
O O 0.0106 0.0060 'International Tables Vol C Tables 4.2.6.8 and 6.1.1.4'
Bi Bi -4.1077 10.2566 'International Tables Vol C Tables 4.2.6.8 and 6.1.1.4'

loop_
_geom_angle_atom_site_label_1
_geom_angle_atom_site_label_2
_geom_angle_atom_site_label_3
_geom_angle
_geom_angle_site_symmetry_1
_geom_angle_site_symmetry_3
O5 Bi1 O6 73.0(3) . .
O5 Bi1 O2 81.1(3) . .
O6 Bi1 O2 135.0(3) . .
O5 Bi1 O3 80.6(3) . 7_755
O6 Bi1 O3 136.8(3) . 7_755
O2 Bi1 O3 70.8(2) . 7_755
O5 Bi1 O4 76.1(3) . 7_755
O6 Bi1 O4 87.1(3) . 7_755
O2 Bi1 O4 121.8(2) . 7_755
O3 Bi1 O4 53.1(2) 7_755 7_755
O5 Bi1 O1 75.7(3) . .
O6 Bi1 O1 85.0(3) . .
O2 Bi1 O1 52.8(2) . .
O3 Bi1 O1 121.1(2) 7_755 .
O4 Bi1 O1 151.8(2) 7_755 .
O5 Bi1 C8 77.3(3) . 7_755
O6 Bi1 C8 112.1(3) . 7_755
O2 Bi1 C8 96.8(3) . 7_755
O3 Bi1 C8 26.9(3) 7_755 7_755
O4 Bi1 C8 26.2(3) 7_755 7_755
O1 Bi1 C8 141.8(3) . 7_755
O5 Bi1 C1 77.0(3) . .
O6 Bi1 C1 110.1(3) . .
O2 Bi1 C1 26.5(3) . .
O3 Bi1 C1 96.1(3) 7_755 .
O4 Bi1 C1 141.9(3) 7_755 .
O1 Bi1 C1 26.3(3) . .
C8 Bi1 C1 120.4(3) 7_755 .
C1 O1 Bi1 87.7(6) . .
C1 O2 Bi1 99.9(7) . .
C8 O3 Bi1 98.0(6) . 7_765
C8 O4 Bi1 88.8(7) . 7_765
C9 O5 C9A 27.0(11) . .
C9 O5 Bi1 115.0(12) . .
C9A O5 Bi1 115.8(13) . .
C10 O6 C10A 20(2) . .
C10 O6 Bi1 112(2) . .
C10A O6 Bi1 113(2) . .
C12 N1 C13 118.8(18) . .
C12 N1 C14 119(2) . .
C13 N1 C14 122(2) . .
C12A N1A C13A 121(2) . .
C12A N1A C14A 122(2) . .
C13A N1A C14A 117(2) . .
O1 C1 O2 119.5(10) . .
O1 C1 C2 122.2(10) . .
O2 C1 C2 118.0(10) . .
O1 C1 Bi1 66.0(6) . .
O2 C1 Bi1 53.5(5) . .
C2 C1 Bi1 170.4(8) . .
C3 C2 C7 120.2(10) . .
C3 C2 C1 121.2(10) . .
C7 C2 C1 118.6(10) . .
C2 C3 C4 121.3(10) . .
C2 C3 H3 119.4 . .
C4 C3 H3 119.4 . .
C3 C4 C5 118.2(10) . .
C3 C4 H4 120.9 . .
C5 C4 H4 120.9 . .
C6 C5 C4 120.2(10) . .
C6 C5 C8 119.9(10) . .
C4 C5 C8 119.8(10) . .
C7 C6 C5 120.3(10) . .
C7 C6 H6 119.9 . .
C5 C6 H6 119.9 . .
C6 C7 C2 119.5(10) . .
C6 C7 H7 120.2 . .
C2 C7 H7 120.2 . .
O4 C8 O3 120.1(10) . .
O4 C8 C5 122.4(11) . .
O3 C8 C5 117.5(10) . .
O4 C8 Bi1 65.0(6) . 7_765
O3 C8 Bi1 55.1(5) . 7_765
C5 C8 Bi1 172.5(8) . 7_765
O5 C9 C13 119(2) . .
O5 C9 C10 120(3) . .
C13 C9 C10 120(3) . .
O6 C10 C11 124(4) . .
O6 C10 C9 118(4) . .
C11 C10 C9 118(4) . .
C10 C11 C12 119(3) . .
C10 C11 H11 120.3 . .
C12 C11 H11 120.3 . .
N1 C12 C11 123(2) . .
N1 C12 H12 118.4 . .
C11 C12 H12 118.4 . .
N1 C13 C9 120(2) . .
N1 C13 C15 117.3(19) . .
C9 C13 C15 122(2) . .
C13A C9A O5 124(3) . .
C13A C9A C10A 120(3) . .
O5 C9A C10A 116(3) . .
O6 C10A C11A 125(4) . .
O6 C10A C9A 118(3) . .
C11A C10A C9A 117(3) . .
C12A C11A C10A 119(3) . .
C12A C11A H11A 120.4 . .
C10A C11A H11A 120.4 . .
N1A C12A C11A 123(2) . .
N1A C12A H12A 118.5 . .
C11A C12A H12A 118.5 . .
C9A C13A N1A 120(2) . .
C9A C13A C15A 123(2) . .
N1A C13A C15A 117(2) . .
N1A C14A H14D 109.5 . .
N1A C14A H14E 109.5 . .
H14D C14A H14E 109.5 . .
N1A C14A H14F 109.5 . .
H14D C14A H14F 109.5 . .
H14E C14A H14F 109.5 . .
C13A C15A H15D 109.5 . .
C13A C15A H15E 109.5 . .
H15D C15A H15E 109.5 . .
C13A C15A H15F 109.5 . .
H15D C15A H15F 109.5 . .
H15E C15A H15F 109.5 . .

loop_
_geom_bond_atom_site_label_1
_geom_bond_atom_site_label_2
_geom_bond_distance
_geom_bond_site_symmetry_2
Bi1 O5 2.172(7) .
Bi1 O6 2.332(7) .
Bi1 O2 2.341(8) .
Bi1 O3 2.355(7) 7_755
Bi1 O4 2.578(7) 7_755
Bi1 O1 2.620(7) .
Bi1 C8 2.844(11) 7_755
Bi1 C1 2.867(11) .
O1 C1 1.270(14) .
O2 C1 1.300(13) .
O3 C8 1.299(13) .
O3 Bi1 2.355(7) 7_765
O4 C8 1.257(14) .
O4 Bi1 2.578(7) 7_765
O5 C9 1.29(3) .
O5 C9A 1.41(3) .
O6 C10 1.28(5) .
O6 C10A 1.32(4) .
N1 C12 1.35(3) .
N1 C13 1.39(3) .
N1 C14 1.47(3) .
N1A C12A 1.31(3) .
N1A C13A 1.37(3) .
N1A C14A 1.50(3) .
C1 C2 1.490(15) .
C2 C3 1.371(15) .
C2 C7 1.406(16) .
C3 C4 1.388(15) .
C3 H3 0.9500 .
C4 C5 1.410(15) .
C4 H4 0.9500 .
C5 C6 1.399(15) .
C5 C8 1.487(15) .
C6 C7 1.369(15) .
C6 H6 0.9500 .
C7 H7 0.9500 .
C8 Bi1 2.844(11) 7_765
C9 C13 1.38(3) .
C9 C10 1.43(6) .
C10 C11 1.37(5) .
C11 C12 1.38(3) .
C11 H11 0.9500 .
C12 H12 0.9500 .
C13 C15 1.52(3) .
C14 H14A 0.9800 .
C14 H14B 0.9800 .
C14 H14C 0.9800 .
C15 H15A 0.9800 .
C15 H15B 0.9800 .
C15 H15C 0.9800 .
C9A C13A 1.35(4) .
C9A C10A 1.44(6) .
C10A C11A 1.41(5) .
C11A C12A 1.34(3) .
C11A H11A 0.9500 .
C12A H12A 0.9500 .
C13A C15A 1.52(3) .
C14A H14D 0.9800 .
C14A H14E 0.9800 .
C14A H14F 0.9800 .
C15A H15D 0.9800 .
C15A H15E 0.9800 .
C15A H15F 0.9800 .

loop_
_geom_torsion_atom_site_label_1
_geom_torsion_atom_site_label_2
_geom_torsion_atom_site_label_3
_geom_torsion_atom_site_label_4
_geom_torsion
_geom_torsion_site_symmetry_1
_geom_torsion_site_symmetry_4
O5 Bi1 O1 C1 -89.7(6) . .
O6 Bi1 O1 C1 -163.4(6) . .
O2 Bi1 O1 C1 -0.1(6) . .
O3 Bi1 O1 C1 -20.2(7) 7_755 .
O4 Bi1 O1 C1 -89.1(7) 7_755 .
C8 Bi1 O1 C1 -43.5(8) 7_755 .
O5 Bi1 O2 C1 78.9(6) . .
O6 Bi1 O2 C1 24.0(8) . .
O3 Bi1 O2 C1 162.0(7) 7_755 .
O4 Bi1 O2 C1 146.4(6) 7_755 .
O1 Bi1 O2 C1 0.1(6) . .
C8 Bi1 O2 C1 154.8(6) 7_755 .
O6 Bi1 O5 C9 -12.6(14) . .
O2 Bi1 O5 C9 -155.4(14) . .
O3 Bi1 O5 C9 132.8(14) 7_755 .
O4 Bi1 O5 C9 78.6(14) 7_755 .
O1 Bi1 O5 C9 -101.6(14) . .
C8 Bi1 O5 C9 105.6(14) 7_755 .
C1 Bi1 O5 C9 -128.7(14) . .
O6 Bi1 O5 C9A 17.4(14) . .
O2 Bi1 O5 C9A -125.4(14) . .
O3 Bi1 O5 C9A 162.7(14) 7_755 .
O4 Bi1 O5 C9A 108.6(14) 7_755 .
O1 Bi1 O5 C9A -71.7(14) . .
C8 Bi1 O5 C9A 135.5(14) 7_755 .
C1 Bi1 O5 C9A -98.7(14) . .
O5 Bi1 O6 C10 8.2(18) . .
O2 Bi1 O6 C10 65.9(18) . .
O3 Bi1 O6 C10 -46.7(19) 7_755 .
O4 Bi1 O6 C10 -68.1(18) 7_755 .
O1 Bi1 O6 C10 84.8(18) . .
C8 Bi1 O6 C10 -59.9(18) 7_755 .
C1 Bi1 O6 C10 77.0(18) . .
O5 Bi1 O6 C10A -13.6(18) . .
O2 Bi1 O6 C10A 44.0(18) . .
O3 Bi1 O6 C10A -68.6(18) 7_755 .
O4 Bi1 O6 C10A -90.0(18) 7_755 .
O1 Bi1 O6 C10A 62.9(18) . .
C8 Bi1 O6 C10A -81.7(18) 7_755 .
C1 Bi1 O6 C10A 55.2(18) . .
Bi1 O1 C1 O2 0.2(10) . .
Bi1 O1 C1 C2 -174.4(10) . .
Bi1 O2 C1 O1 -0.2(11) . .
Bi1 O2 C1 C2 174.6(8) . .
O5 Bi1 C1 O1 83.8(6) . .
O6 Bi1 C1 O1 17.6(7) . .
O2 Bi1 C1 O1 179.8(11) . .
O3 Bi1 C1 O1 162.7(6) 7_755 .
O4 Bi1 C1 O1 130.0(6) 7_755 .
C8 Bi1 C1 O1 150.4(6) 7_755 .
O5 Bi1 C1 O2 -96.0(6) . .
O6 Bi1 C1 O2 -162.2(6) . .
O3 Bi1 C1 O2 -17.1(7) 7_755 .
O4 Bi1 C1 O2 -49.8(8) 7_755 .
O1 Bi1 C1 O2 -179.8(11) . .
C8 Bi1 C1 O2 -29.4(7) 7_755 .
O5 Bi1 C1 C2 -126(5) . .
O6 Bi1 C1 C2 168(5) . .
O2 Bi1 C1 C2 -30(4) . .
O3 Bi1 C1 C2 -47(5) 7_755 .
O4 Bi1 C1 C2 -80(5) 7_755 .
O1 Bi1 C1 C2 150(5) . .
C8 Bi1 C1 C2 -59(5) 7_755 .
O1 C1 C2 C3 6.2(17) . .
O2 C1 C2 C3 -168.4(10) . .
Bi1 C1 C2 C3 -141(4) . .
O1 C1 C2 C7 -177.2(10) . .
O2 C1 C2 C7 8.2(15) . .
Bi1 C1 C2 C7 35(5) . .
C7 C2 C3 C4 -5.5(17) . .
C1 C2 C3 C4 171.1(10) . .
C2 C3 C4 C5 1.5(17) . .
C3 C4 C5 C6 3.4(16) . .
C3 C4 C5 C8 -174.2(9) . .
C4 C5 C6 C7 -4.4(17) . .
C8 C5 C6 C7 173.2(10) . .
C5 C6 C7 C2 0.5(17) . .
C3 C2 C7 C6 4.4(17) . .
C1 C2 C7 C6 -172.2(10) . .
Bi1 O4 C8 O3 1.3(9) 7_765 .
Bi1 O4 C8 C5 -178.5(9) 7_765 .
Bi1 O3 C8 O4 -1.4(10) 7_765 .
Bi1 O3 C8 C5 178.4(7) 7_765 .
C6 C5 C8 O4 14.9(15) . .
C4 C5 C8 O4 -167.5(10) . .
C6 C5 C8 O3 -164.8(10) . .
C4 C5 C8 O3 12.8(14) . .
C6 C5 C8 Bi1 -155(5) . 7_765
C4 C5 C8 Bi1 23(6) . 7_765
C9A O5 C9 C13 94(5) . .
Bi1 O5 C9 C13 -168.0(18) . .
C9A O5 C9 C10 -82(5) . .
Bi1 O5 C9 C10 16(3) . .
C10A O6 C10 C11 -85(12) . .
Bi1 O6 C10 C11 176(2) . .
C10A O6 C10 C9 95(12) . .
Bi1 O6 C10 C9 -3(3) . .
O5 C9 C10 O6 -8(4) . .
C13 C9 C10 O6 176(2) . .
O5 C9 C10 C11 172(2) . .
C13 C9 C10 C11 -4(4) . .
O6 C10 C11 C12 -176(3) . .
C9 C10 C11 C12 4(4) . .
C13 N1 C12 C11 -5(4) . .
C14 N1 C12 C11 -178(2) . .
C10 C11 C12 N1 0(4) . .
C12 N1 C13 C9 5(4) . .
C14 N1 C13 C9 178(2) . .
C12 N1 C13 C15 178(2) . .
C14 N1 C13 C15 -9(4) . .
O5 C9 C13 N1 -177(2) . .
C10 C9 C13 N1 -1(4) . .
O5 C9 C13 C15 11(4) . .
C10 C9 C13 C15 -173(3) . .
C9 O5 C9A C13A -99(5) . .
Bi1 O5 C9A C13A 166(2) . .
C9 O5 C9A C10A 75(5) . .
Bi1 O5 C9A C10A -20(3) . .
C10 O6 C10A C11A 104(12) . .
Bi1 O6 C10A C11A -166(3) . .
C10 O6 C10A C9A -82(11) . .
Bi1 O6 C10A C9A 8(3) . .
C13A C9A C10A O6 -179(2) . .
O5 C9A C10A O6 7(4) . .
C13A C9A C10A C11A -4(4) . .
O5 C9A C10A C11A -178(2) . .
O6 C10A C11A C12A 180(3) . .
C9A C10A C11A C12A 5(4) . .
C13A N1A C12A C11A -1(4) . .
C14A N1A C12A C11A -179(3) . .
C10A C11A C12A N1A -3(4) . .
O5 C9A C13A N1A 174(2) . .
C10A C9A C13A N1A 0(4) . .
O5 C9A C13A C15A -5(4) . .
C10A C9A C13A C15A -179(3) . .
C12A N1A C13A C9A 3(4) . .
C14A N1A C13A C9A -179(2) . .
C12A N1A C13A C15A -178(2) . .
C14A N1A C13A C15A -1(3) . .
